data_7251351
loop_
_publ_author_name
'Zhang, Xin'
'Kotoulas, Konstantinos T.'
'Bandaranayake, P.M. Anuththaara'
'Chathumalee, Dilani'
'Ehsan, Nuha'
'Huddleston, Patrick R.'
'Wallis, John D.'
'Perry, Carole Celia'

_publ_section_title
;
 Azothiophene-Based Molecular Switches: Influence of Substituent Position
 and Solvent Environment on Photophysical Behaviour
;
_journal_name_full 'Physical Chemistry Chemical Physics'
_journal_paper_doi 10.1039/D5CP03027G
_journal_year 2025
_chemical_formula_moiety 'C10 H6 N2 O4 S2'
_chemical_formula_sum 'C10 H6 N2 O4 S2'
_chemical_formula_weight 282.29
_chemical_melting_point 447
_chemical_name_systematic
;
trans-3,3'-Azothiophene-2,2'-dicarboxylic acid
;
_space_group_crystal_system monoclinic
_space_group_IT_number 14
_space_group_name_Hall '-P 2yn'
_space_group_name_H-M_alt 'P 1 21/n 1'
_atom_sites_solution_hydrogens difmap
_audit_creation_date 2024-01-04
_audit_creation_method
;
Olex2 1.5
(compiled 2023.08.24 svn.re1ec1418 for OlexSys, GUI svn.r6817)
;
_audit_update_record
;
2025-06-06 deposited with the CCDC.	2025-11-25 downloaded from the CCDC.
;
_cell_angle_alpha 90
_cell_angle_beta 90.562(4)
_cell_angle_gamma 90
_cell_formula_units_Z 4
_cell_length_a 7.4513(3)
_cell_length_b 11.4497(4)
_cell_length_c 12.7532(5)
_cell_measurement_reflns_used 3719
_cell_measurement_temperature 130(2)
_cell_measurement_theta_max 78.9740
_cell_measurement_theta_min 5.1710
_cell_volume 1087.99(7)
_computing_cell_refinement 'CrysAlisPro 1.171.42.92a (Rigaku OD, 2023)'
_computing_data_collection 'CrysAlisPro 1.171.42.92a (Rigaku OD, 2023)'
_computing_data_reduction 'CrysAlisPro 1.171.42.92a (Rigaku OD, 2023)'
_computing_molecular_graphics 'Olex2 1.5 (Dolomanov et al., 2009)'
_computing_publication_material 'Olex2 1.5 (Dolomanov et al., 2009)'
_computing_structure_refinement 'SHELXL 2018/3 (Sheldrick, 2015)'
_computing_structure_solution 'SHELXT 2018/2 (Sheldrick, 2018)'
_diffrn_ambient_environment N~2~
_diffrn_ambient_temperature 130(2)
_diffrn_detector 'Hybrid Pixel Array Detector'
_diffrn_detector_area_resol_mean 10.0000
_diffrn_detector_type 'HyPix-Arc 100'
_diffrn_measured_fraction_theta_full 0.965
_diffrn_measured_fraction_theta_max 0.887
_diffrn_measurement_device 'four-circle diffractometer'
_diffrn_measurement_device_type 'XtaLAB Synergy R, DW system, HyPix-Arc 100'
_diffrn_measurement_method '\w scans'
_diffrn_radiation_monochromator mirror
_diffrn_radiation_probe x-ray
_diffrn_radiation_type 'Cu K\a'
_diffrn_radiation_wavelength 1.54184
_diffrn_reflns_av_R_equivalents 0.0342
_diffrn_reflns_av_unetI/netI 0.0359
_diffrn_reflns_Laue_measured_fraction_full 0.965
_diffrn_reflns_Laue_measured_fraction_max 0.887
_diffrn_reflns_limit_h_max 9
_diffrn_reflns_limit_h_min -7
_diffrn_reflns_limit_k_max 13
_diffrn_reflns_limit_k_min -14
_diffrn_reflns_limit_l_max 15
_diffrn_reflns_limit_l_min -15
_diffrn_reflns_number 7129
_diffrn_reflns_point_group_measured_fraction_full 0.965
_diffrn_reflns_point_group_measured_fraction_max 0.887
_diffrn_reflns_theta_full 67.684
_diffrn_reflns_theta_max 79.355
_diffrn_reflns_theta_min 5.192
_diffrn_source 'Rotating-anode X-ray tube'
_diffrn_source_type 'Rigaku (Cu) X-ray Source'
_exptl_absorpt_coefficient_mu 4.560
_exptl_absorpt_correction_T_max 1.000
_exptl_absorpt_correction_T_min 0.519
_exptl_absorpt_correction_type gaussian
_exptl_absorpt_process_details
;
CrysAlisPro 1.171.42.92a (Rigaku Oxford Diffraction, 2023)
Numerical absorption correction based on gaussian integration over
a multifaceted crystal model
Empirical absorption correction using spherical harmonics,
implemented in SCALE3 ABSPACK scaling algorithm.
;
_exptl_crystal_colour yellow
_exptl_crystal_density_diffrn 1.723
_exptl_crystal_description needle
_exptl_crystal_F_000 576
_exptl_crystal_recrystallization_method 'Re-crystallisation from solvent: THF/Toluene'
_exptl_crystal_size_max 0.23
_exptl_crystal_size_mid 0.02
_exptl_crystal_size_min 0.02
_refine_diff_density_max 0.680
_refine_diff_density_min -0.468
_refine_diff_density_rms 0.099
_refine_ls_extinction_method none
_refine_ls_goodness_of_fit_ref 1.158
_refine_ls_hydrogen_treatment refall
_refine_ls_matrix_type full
_refine_ls_number_parameters 187
_refine_ls_number_reflns 2099
_refine_ls_number_restraints 0
_refine_ls_restrained_S_all 1.158
_refine_ls_R_factor_all 0.0669
_refine_ls_R_factor_gt 0.0590
_refine_ls_shift/su_max 0.000
_refine_ls_shift/su_mean 0.000
_refine_ls_structure_factor_coef Fsqd
_refine_ls_weighting_details 'w=1/[\s^2^(Fo^2^)+(0.0638P)^2^+4.0266P] where P=(Fo^2^+2Fc^2^)/3'
_refine_ls_weighting_scheme calc
_refine_ls_wR_factor_gt 0.1746
_refine_ls_wR_factor_ref 0.1787
_reflns_Friedel_coverage 0.000
_reflns_number_gt 1741
_reflns_number_total 2099
_reflns_threshold_expression 'I > 2\s(I)'
_cod_data_source_file d5cp03027g2.cif
_cod_data_source_block prhdiacid
_cod_database_code 7251351
_shelx_shelxl_version_number 2018/3
_shelx_space_group_comment
;
The symmetry employed for this shelxl refinement is uniquely defined
by the following loop, which should always be used as a source of
symmetry information in preference to the above space-group names.
They are only intended as comments.
;
_shelx_estimated_absorpt_t_max 0.914
_shelx_estimated_absorpt_t_min 0.420
_olex2_refinement_description
;
;
_olex2_submission_special_instructions 'No special instructions were received'

loop_
_space_group_symop_operation_xyz
'x, y, z'
'-x+1/2, y+1/2, -z+1/2'
'-x, -y, -z'
'x-1/2, -y-1/2, z-1/2'

loop_
_atom_site_label
_atom_site_type_symbol
_atom_site_fract_x
_atom_site_fract_y
_atom_site_fract_z
_atom_site_U_iso_or_equiv
_atom_site_adp_type
_atom_site_occupancy
_atom_site_site_symmetry_order
_atom_site_calc_flag
_atom_site_refinement_flags_posn
_atom_site_refinement_flags_adp
_atom_site_refinement_flags_occupancy
_atom_site_disorder_assembly
_atom_site_disorder_group
S1 S 0.08922(13) 0.74880(8) 0.25870(7) 0.0210(3) Uani 1 1 d . . . . .
S2 S 0.41119(13) 0.24704(8) 0.72799(7) 0.0206(3) Uani 1 1 d . . . . .
O1 O 0.2061(4) 0.9163(2) 0.4297(2) 0.0279(7) Uani 1 1 d . . . . .
O2 O 0.3031(4) 0.7830(3) 0.5427(2) 0.0262(7) Uani 1 1 d . . . . .
H21 H 0.301(8) 0.707(6) 0.548(5) 0.058(19) Uiso 1 1 d . . . . .
O3 O 0.1542(4) 0.2042(3) 0.4625(2) 0.0261(7) Uani 1 1 d . . . . .
O4 O 0.3156(5) 0.0829(3) 0.5646(3) 0.0308(7) Uani 1 1 d . . . . .
H41 H 0.263(9) 0.032(6) 0.524(6) 0.07(2) Uiso 1 1 d . . . . .
N1 N 0.2465(4) 0.5566(3) 0.4940(3) 0.0186(7) Uani 1 1 d . . . . .
N2 N 0.2459(5) 0.4458(3) 0.4992(3) 0.0198(7) Uani 1 1 d . . . . .
C1 C 0.1717(5) 0.7186(3) 0.3816(3) 0.0187(8) Uani 1 1 d . . . . .
C2 C 0.1804(5) 0.5995(3) 0.3980(3) 0.0177(8) Uani 1 1 d . . . . .
C3 C 0.1183(6) 0.5332(3) 0.3105(3) 0.0210(8) Uani 1 1 d . . . . .
H3 H 0.102(6) 0.450(4) 0.313(4) 0.025(12) Uiso 1 1 d . . . . .
C4 C 0.0649(6) 0.6036(4) 0.2307(3) 0.0222(9) Uani 1 1 d . . . . .
H4 H 0.009(6) 0.581(4) 0.169(4) 0.021(11) Uiso 1 1 d . . . . .
C5 C 0.2264(5) 0.8135(3) 0.4514(3) 0.0199(8) Uani 1 1 d . . . . .
C6 C 0.3181(5) 0.2806(3) 0.6085(3) 0.0183(8) Uani 1 1 d . . . . .
C7 C 0.3118(5) 0.4008(3) 0.5941(3) 0.0182(8) Uani 1 1 d . . . . .
C8 C 0.3812(6) 0.4635(4) 0.6823(3) 0.0214(8) Uani 1 1 d . . . . .
H8 H 0.398(6) 0.548(4) 0.686(4) 0.024(12) Uiso 1 1 d . . . . .
C9 C 0.4389(6) 0.3916(4) 0.7592(3) 0.0221(8) Uani 1 1 d . . . . .
H9 H 0.498(6) 0.415(4) 0.822(4) 0.026(12) Uiso 1 1 d . . . . .
C10 C 0.2527(5) 0.1874(3) 0.5367(3) 0.0201(8) Uani 1 1 d . . . . .

loop_
_atom_site_aniso_label
_atom_site_aniso_U_11
_atom_site_aniso_U_22
_atom_site_aniso_U_33
_atom_site_aniso_U_23
_atom_site_aniso_U_13
_atom_site_aniso_U_12
S1 0.0278(6) 0.0194(5) 0.0157(5) 0.0024(3) -0.0023(4) 0.0027(4)
S2 0.0254(6) 0.0197(5) 0.0165(5) 0.0029(3) -0.0033(4) 0.0016(4)
O1 0.0424(19) 0.0167(14) 0.0245(15) -0.0002(12) 0.0006(13) -0.0008(13)
O2 0.0415(18) 0.0195(15) 0.0174(14) -0.0031(12) -0.0054(13) -0.0021(13)
O3 0.0404(18) 0.0203(14) 0.0176(14) -0.0034(11) -0.0079(13) 0.0006(13)
O4 0.047(2) 0.0166(14) 0.0290(17) -0.0012(13) -0.0110(14) 0.0027(14)
N1 0.0233(17) 0.0161(15) 0.0164(16) -0.0005(12) -0.0020(13) 0.0005(13)
N2 0.0260(17) 0.0159(16) 0.0175(17) 0.0006(12) -0.0027(13) 0.0013(13)
C1 0.0217(19) 0.0186(19) 0.0157(19) 0.0012(15) 0.0006(15) 0.0014(15)
C2 0.0191(19) 0.0180(19) 0.0159(19) -0.0018(14) -0.0018(15) 0.0006(14)
C3 0.028(2) 0.0176(19) 0.0179(19) -0.0022(15) -0.0031(16) -0.0011(16)
C4 0.027(2) 0.0226(19) 0.018(2) -0.0026(16) -0.0038(16) -0.0002(16)
C5 0.025(2) 0.0177(18) 0.0176(19) 0.0000(15) 0.0012(16) -0.0007(15)
C6 0.022(2) 0.0165(18) 0.0165(19) -0.0003(14) 0.0001(15) 0.0020(15)
C7 0.022(2) 0.0169(18) 0.0159(19) -0.0008(14) -0.0004(15) 0.0001(14)
C8 0.027(2) 0.0189(19) 0.018(2) -0.0011(15) -0.0029(16) -0.0018(16)
C9 0.026(2) 0.024(2) 0.0167(19) -0.0011(16) -0.0013(16) -0.0007(17)
C10 0.025(2) 0.0156(17) 0.019(2) 0.0017(15) 0.0027(16) 0.0004(15)

loop_
_atom_type_symbol
_atom_type_description
_atom_type_scat_dispersion_real
_atom_type_scat_dispersion_imag
_atom_type_scat_source
C C 0.0181 0.0091 'International Tables Vol C Tables 4.2.6.8 and 6.1.1.4'
H H 0.0000 0.0000 'International Tables Vol C Tables 4.2.6.8 and 6.1.1.4'
N N 0.0311 0.0180 'International Tables Vol C Tables 4.2.6.8 and 6.1.1.4'
O O 0.0492 0.0322 'International Tables Vol C Tables 4.2.6.8 and 6.1.1.4'
S S 0.3331 0.5567 'International Tables Vol C Tables 4.2.6.8 and 6.1.1.4'

loop_
_geom_angle_atom_site_label_1
_geom_angle_atom_site_label_2
_geom_angle_atom_site_label_3
_geom_angle
_geom_angle_site_symmetry_1
_geom_angle_site_symmetry_3
_geom_angle_publ_flag
C4 S1 C1 91.76(19) . . ?
C6 S2 C9 92.11(19) . . ?
C5 O2 H21 108(4) . . ?
C10 O4 H41 107(4) . . ?
N2 N1 C2 113.1(3) . . ?
N1 N2 C7 114.3(3) . . ?
C2 C1 S1 110.7(3) . . ?
C2 C1 C5 129.0(4) . . ?
C5 C1 S1 120.2(3) . . ?
N1 C2 C3 127.3(3) . . ?
C1 C2 N1 119.6(3) . . ?
C1 C2 C3 113.2(3) . . ?
C2 C3 H3 123(3) . . ?
C4 C3 C2 111.2(4) . . ?
C4 C3 H3 126(3) . . ?
S1 C4 H4 120(3) . . ?
C3 C4 S1 113.1(3) . . ?
C3 C4 H4 127(3) . . ?
O1 C5 O2 120.0(4) . . ?
O1 C5 C1 123.2(4) . . ?
O2 C5 C1 116.8(3) . . ?
C7 C6 S2 110.7(3) . . ?
C7 C6 C10 128.3(4) . . ?
C10 C6 S2 121.0(3) . . ?
N2 C7 C8 128.1(3) . . ?
C6 C7 N2 119.4(3) . . ?
C6 C7 C8 112.5(3) . . ?
C7 C8 H8 125(3) . . ?
C9 C8 C7 112.1(4) . . ?
C9 C8 H8 122(3) . . ?
S2 C9 H9 122(3) . . ?
C8 C9 S2 112.6(3) . . ?
C8 C9 H9 126(3) . . ?
O3 C10 O4 124.2(4) . . ?
O3 C10 C6 124.2(4) . . ?
O4 C10 C6 111.6(3) . . ?

loop_
_geom_bond_atom_site_label_1
_geom_bond_atom_site_label_2
_geom_bond_distance
_geom_bond_site_symmetry_2
_geom_bond_publ_flag
S1 C1 1.713(4) . ?
S1 C4 1.710(4) . ?
S2 C6 1.712(4) . ?
S2 C9 1.714(4) . ?
O1 C5 1.218(5) . ?
O2 H21 0.87(7) . ?
O2 C5 1.339(5) . ?
O3 C10 1.208(5) . ?
O4 H41 0.87(8) . ?
O4 C10 1.332(5) . ?
N1 N2 1.270(5) . ?
N1 C2 1.404(5) . ?
N2 C7 1.400(5) . ?
C1 C2 1.381(5) . ?
C1 C5 1.460(5) . ?
C2 C3 1.423(5) . ?
C3 H3 0.96(5) . ?
C3 C4 1.355(6) . ?
C4 H4 0.92(5) . ?
C6 C7 1.389(5) . ?
C6 C10 1.485(5) . ?
C7 C8 1.427(5) . ?
C8 H8 0.98(5) . ?
C8 C9 1.348(6) . ?
C9 H9 0.95(5) . ?

loop_
_geom_hbond_atom_site_label_D
_geom_hbond_atom_site_label_H
_geom_hbond_atom_site_label_A
_geom_hbond_distance_DH
_geom_hbond_distance_HA
_geom_hbond_distance_DA
_geom_hbond_angle_DHA
_geom_hbond_site_symmetry_A
_geom_hbond_publ_flag
O2 H21 N1 0.87(7) 1.89(7) 2.698(4) 152(6) . yes
O4 H41 O1 0.87(8) 1.84(8) 2.691(4) 166(6) 1_545 yes

loop_
_geom_torsion_atom_site_label_1
_geom_torsion_atom_site_label_2
_geom_torsion_atom_site_label_3
_geom_torsion_atom_site_label_4
_geom_torsion
_geom_torsion_site_symmetry_1
_geom_torsion_site_symmetry_2
_geom_torsion_site_symmetry_3
_geom_torsion_site_symmetry_4
_geom_torsion_publ_flag
S1 C1 C2 N1 179.3(3) . . . . ?
S1 C1 C2 C3 -0.5(5) . . . . ?
S1 C1 C5 O1 4.9(6) . . . . ?
S1 C1 C5 O2 -174.7(3) . . . . ?
S2 C6 C7 N2 177.7(3) . . . . ?
S2 C6 C7 C8 -0.9(4) . . . . ?
S2 C6 C10 O3 164.1(3) . . . . ?
S2 C6 C10 O4 -15.6(5) . . . . ?
N1 N2 C7 C6 -179.8(4) . . . . ?
N1 N2 C7 C8 -1.5(6) . . . . ?
N1 C2 C3 C4 -179.7(4) . . . . ?
N2 N1 C2 C1 179.5(4) . . . . ?
N2 N1 C2 C3 -0.8(6) . . . . ?
N2 C7 C8 C9 -177.7(4) . . . . ?
C1 S1 C4 C3 -0.5(4) . . . . ?
C1 C2 C3 C4 0.1(5) . . . . ?
C2 N1 N2 C7 179.8(3) . . . . ?
C2 C1 C5 O1 -177.2(4) . . . . ?
C2 C1 C5 O2 3.3(6) . . . . ?
C2 C3 C4 S1 0.4(5) . . . . ?
C4 S1 C1 C2 0.6(3) . . . . ?
C4 S1 C1 C5 178.8(3) . . . . ?
C5 C1 C2 N1 1.2(6) . . . . ?
C5 C1 C2 C3 -178.6(4) . . . . ?
C6 S2 C9 C8 -0.3(4) . . . . ?
C6 C7 C8 C9 0.7(5) . . . . ?
C7 C6 C10 O3 -14.2(7) . . . . ?
C7 C6 C10 O4 166.1(4) . . . . ?
C7 C8 C9 S2 -0.1(5) . . . . ?
C9 S2 C6 C7 0.7(3) . . . . ?
C9 S2 C6 C10 -177.9(3) . . . . ?
C10 C6 C7 N2 -3.9(6) . . . . ?
C10 C6 C7 C8 177.6(4) . . . . ?
